data_7115374
loop_
_publ_author_name
'K. C. Gowri Sreedevi'
'Ajesh P. Thomas'
'K. H. Aparna'
'Renuka Pradhan'
'M. L. P. Reddy'
'U. Lourderaj'
'A. Srinivasan'

_publ_section_title
;
 Photoenolization via excited state double proton transfer induces 'turn
 on' fluorescence in diformyl diaryl dipyrromethane
;
_journal_name_full Chem.Commun.
_journal_page_first 8667
_journal_paper_doi 10.1039/C4cc03668A
_journal_volume 50
_journal_year 2014
_chemical_formula_sum 'C26 H22 N2.5 O2'
_chemical_formula_weight 401.46
_chemical_melting_point 263
_chemical_name_common DTDA
_chemical_name_systematic
;
?
;
_space_group_IT_number 43
_symmetry_cell_setting orthorhombic
_symmetry_space_group_name_Hall 'F 2 -2d'
_symmetry_space_group_name_H-M 'F d d 2'
_atom_sites_solution_hydrogens geom
_atom_sites_solution_primary direct
_atom_sites_solution_secondary difmap
_audit_creation_method SHELXL-97
_cell_angle_alpha 90.000(5)
_cell_angle_beta 90.000(5)
_cell_angle_gamma 90.000(5)
_cell_formula_units_Z 16
_cell_length_a 41.923(5)
_cell_length_b 11.100(5)
_cell_length_c 19.335(5)
_cell_measurement_reflns_used 8577
_cell_measurement_temperature 296(2)
_cell_measurement_theta_max 26.16
_cell_measurement_theta_min 2.57
_cell_volume 8997(5)
_computing_cell_refinement 'APEX2/SAINT (Bruker, 2004)'
_computing_data_collection 'APEX2 (Bruker, 2004)'
_computing_data_reduction 'SAINT/XPREP (Bruker, 2004)'
_computing_molecular_graphics '(Bruno etal,2002)'
_computing_publication_material 'SHELXL-97 (Sheldrick, 2008)'
_computing_structure_refinement 'SHELXL-97 (Sheldrick, 2008)'
_computing_structure_solution 'SIR92 (Altornare et al., 1993)'
_diffrn_ambient_temperature 296(2)
_diffrn_measured_fraction_theta_full 1.000
_diffrn_measured_fraction_theta_max 1.000
_diffrn_measurement_device_type 'Bruker axs kappa apex2 CCD Diffractometer'
_diffrn_measurement_method '\w and \f scan'
_diffrn_radiation_monochromator graphite
_diffrn_radiation_source 'fine-focus sealed tube'
_diffrn_radiation_type MoK\a
_diffrn_radiation_wavelength 0.71073
_diffrn_reflns_av_R_equivalents 0.0302
_diffrn_reflns_av_sigmaI/netI 0.0200
_diffrn_reflns_limit_h_max 51
_diffrn_reflns_limit_h_min -52
_diffrn_reflns_limit_k_max 13
_diffrn_reflns_limit_k_min -13
_diffrn_reflns_limit_l_max 24
_diffrn_reflns_limit_l_min -24
_diffrn_reflns_number 27734
_diffrn_reflns_theta_full 26.49
_diffrn_reflns_theta_max 26.49
_diffrn_reflns_theta_min 1.94
_exptl_absorpt_coefficient_mu 0.076
_exptl_absorpt_correction_T_max 0.9947
_exptl_absorpt_correction_T_min 0.9917
_exptl_absorpt_correction_type empirical
_exptl_absorpt_process_details SADABS
_exptl_crystal_colour colorless
_exptl_crystal_density_diffrn 1.185
_exptl_crystal_density_method 'not measured'
_exptl_crystal_description diamond
_exptl_crystal_F_000 3384
_exptl_crystal_size_max 0.11
_exptl_crystal_size_mid 0.09
_exptl_crystal_size_min 0.07
_refine_diff_density_max 0.246
_refine_diff_density_min -0.193
_refine_diff_density_rms 0.039
_refine_ls_abs_structure_details 'Flack H D (1983), Acta Cryst. A39, 876-881'
_refine_ls_abs_structure_Flack 0.9(16)
_refine_ls_extinction_method none
_refine_ls_goodness_of_fit_ref 1.053
_refine_ls_hydrogen_treatment constr
_refine_ls_matrix_type full
_refine_ls_number_parameters 277
_refine_ls_number_reflns 4628
_refine_ls_number_restraints 8
_refine_ls_restrained_S_all 1.052
_refine_ls_R_factor_all 0.0509
_refine_ls_R_factor_gt 0.0421
_refine_ls_shift/su_max 0.001
_refine_ls_shift/su_mean 0.000
_refine_ls_structure_factor_coef Fsqd
_refine_ls_weighting_details 'calc w=1/[\s^2^(Fo^2^)+(0.0723P)^2^+3.3783P] where P=(Fo^2^+2Fc^2^)/3'
_refine_ls_weighting_scheme calc
_refine_ls_wR_factor_gt 0.1137
_refine_ls_wR_factor_ref 0.1207
_reflns_number_gt 3987
_reflns_number_total 4628
_reflns_threshold_expression >2sigma(I)
_cod_data_source_file c4cc03668a2.cif
_cod_data_source_block DTDA
_cod_depositor_comments
;

2018-03-12
Z value and formula fixed to values more according to usual
chemical conventions.                 miguel
;
_cod_original_formula_sum 'C104 H88 N10 O8'
_cod_original_formula_weight 1605.84
_cod_original_formula_units_Z 4
_cod_original_sg_symbol_Hall 'F2 -2d'
_cod_original_sg_symbol_H-M Fdd2
_cod_database_code 7115374

loop_
_symmetry_equiv_pos_as_xyz
'x, y, z'
'-x, -y, z'
'-x+1/4, y+1/4, z+1/4'
'x+1/4, -y+1/4, z+1/4'
'x, y+1/2, z+1/2'
'-x, -y+1/2, z+1/2'
'-x+1/4, y+3/4, z+3/4'
'x+1/4, -y+3/4, z+3/4'
'x+1/2, y, z+1/2'
'-x+1/2, -y, z+1/2'
'-x+3/4, y+1/4, z+3/4'
'x+3/4, -y+1/4, z+3/4'
'x+1/2, y+1/2, z'
'-x+1/2, -y+1/2, z'
'-x+3/4, y+3/4, z+1/4'
'x+3/4, -y+3/4, z+1/4'

loop_
_atom_site_label
_atom_site_type_symbol
_atom_site_fract_x
_atom_site_fract_y
_atom_site_fract_z
_atom_site_U_iso_or_equiv
_atom_site_adp_type
_atom_site_occupancy
_atom_site_symmetry_multiplicity
_atom_site_calc_flag
_atom_site_refinement_flags
C1 C 0.41159(3) -0.01017(16) 0.38918(12) 0.0344(3) Uani 1 1 d .
C2 C 0.38926(4) 0.09246(15) 0.41343(10) 0.0387(4) Uani 1 1 d .
C3 C 0.39365(5) 0.21119(16) 0.39369(11) 0.0469(5) Uani 1 1 d .
H3 H 0.4109 0.2320 0.3660 0.056 Uiso 1 1 calc R
C4 C 0.37230(6) 0.29931(18) 0.41517(13) 0.0611(6) Uani 1 1 d .
H4 H 0.3758 0.3786 0.4017 0.073 Uiso 1 1 calc R
C5 C 0.34647(6) 0.2739(2) 0.45517(13) 0.0602(6) Uani 1 1 d .
C6 C 0.34225(5) 0.1558(2) 0.47529(13) 0.0620(6) Uani 1 1 d .
H6 H 0.3250 0.1359 0.5033 0.074 Uiso 1 1 calc R
C7 C 0.36323(5) 0.06621(18) 0.45457(13) 0.0527(5) Uani 1 1 d .
H7 H 0.3597 -0.0128 0.4686 0.063 Uiso 1 1 calc R
C8 C 0.32213(8) 0.3690(3) 0.47596(19) 0.0975(11) Uani 1 1 d .
H8A H 0.3285 0.4458 0.4577 0.146 Uiso 1 1 calc R
H8B H 0.3210 0.3736 0.5255 0.146 Uiso 1 1 calc R
H8C H 0.3016 0.3475 0.4578 0.146 Uiso 1 1 calc R
C9 C 0.39089(4) -0.11862(15) 0.36750(10) 0.0367(4) Uani 1 1 d .
C10 C 0.36450(5) -0.09973(18) 0.32494(12) 0.0505(5) Uani 1 1 d .
H10 H 0.3600 -0.0226 0.3089 0.061 Uiso 1 1 calc R
C11 C 0.34498(5) -0.1945(2) 0.30645(13) 0.0571(5) Uani 1 1 d .
H11 H 0.3276 -0.1798 0.2777 0.069 Uiso 1 1 calc R
C12 C 0.35049(5) -0.31069(19) 0.32944(12) 0.0532(5) Uani 1 1 d .
C13 C 0.37696(5) -0.32827(18) 0.37052(13) 0.0539(5) Uani 1 1 d .
H13 H 0.3816 -0.4055 0.3862 0.065 Uiso 1 1 calc R
C14 C 0.39680(5) -0.23478(16) 0.38898(10) 0.0439(5) Uani 1 1 d .
H14 H 0.4145 -0.2504 0.4165 0.053 Uiso 1 1 calc R
C15 C 0.32797(7) -0.4119(2) 0.31124(16) 0.0765(8) Uani 1 1 d .
H15A H 0.3356 -0.4857 0.3311 0.115 Uiso 1 1 calc R
H15B H 0.3268 -0.4201 0.2619 0.115 Uiso 1 1 calc R
H15C H 0.3071 -0.3942 0.3292 0.115 Uiso 1 1 calc R
C16 C 0.43308(4) -0.04519(14) 0.45004(10) 0.0360(4) Uani 1 1 d .
C17 C 0.42834(5) -0.03346(19) 0.52025(12) 0.0493(5) Uani 1 1 d .
H17 H 0.4111 0.0040 0.5415 0.059 Uiso 1 1 calc R
C18 C 0.45393(5) -0.0875(2) 0.55368(13) 0.0572(6) Uani 1 1 d .
H18 H 0.4567 -0.0936 0.6013 0.069 Uiso 1 1 calc R
C19 C 0.47444(5) -0.13039(19) 0.50387(12) 0.0486(5) Uani 1 1 d .
C20 C 0.50494(5) -0.1859(2) 0.51035(13) 0.0558(6) Uani 1 1 d .
H20 H 0.5117 -0.2048 0.5548 0.067 Uiso 1 1 calc R
C21 C 0.43215(4) 0.02889(15) 0.32840(10) 0.0381(4) Uani 1 1 d .
C22 C 0.42800(5) 0.01035(19) 0.25802(11) 0.0498(5) Uani 1 1 d .
H22 H 0.4116 -0.0333 0.2375 0.060 Uiso 1 1 calc R
C23 C 0.45255(5) 0.0683(2) 0.22376(13) 0.0581(6) Uani 1 1 d .
H23 H 0.4555 0.0713 0.1761 0.070 Uiso 1 1 calc R
C24 C 0.47204(5) 0.12121(19) 0.27296(11) 0.0491(5) Uani 1 1 d .
C25 C 0.50144(6) 0.1849(2) 0.26601(14) 0.0648(7) Uani 1 1 d U
H25 H 0.5083 0.2019 0.2213 0.078 Uiso 1 1 calc R
C26 C 0.2500 0.7500 0.1625(5) 0.290(8) Uani 1 2 d S
C27 C 0.2500 0.7500 0.2400(6) 0.158(3) Uani 1 2 d S
N1 N 0.46110(3) -0.10295(13) 0.44079(8) 0.0396(4) Uani 1 1 d .
H1 H 0.4694 -0.1201 0.4013 0.048 Uiso 1 1 calc R
N2 N 0.45888(4) 0.09544(13) 0.33684(9) 0.0404(4) Uani 1 1 d .
H2 H 0.4665 0.1183 0.3760 0.048 Uiso 1 1 calc R
N3 N 0.2500 0.7500 0.2971(5) 0.178(3) Uani 1 2 d S
O1 O 0.52281(4) -0.21078(15) 0.46331(10) 0.0664(5) Uani 1 1 d .
O2 O 0.51819(4) 0.21879(17) 0.31299(11) 0.0729(5) Uani 1 1 d U

loop_
_atom_site_aniso_label
_atom_site_aniso_U_11
_atom_site_aniso_U_22
_atom_site_aniso_U_33
_atom_site_aniso_U_23
_atom_site_aniso_U_13
_atom_site_aniso_U_12
C1 0.0327(7) 0.0315(8) 0.0389(7) -0.0005(6) 0.0006(9) -0.0012(7)
C2 0.0376(9) 0.0361(8) 0.0424(11) -0.0012(7) -0.0039(8) 0.0034(7)
C3 0.0485(11) 0.0366(9) 0.0556(13) -0.0010(8) -0.0048(9) 0.0015(8)
C4 0.0735(16) 0.0389(10) 0.0708(15) -0.0079(10) -0.0179(13) 0.0148(10)
C5 0.0594(13) 0.0648(13) 0.0562(14) -0.0168(11) -0.0131(11) 0.0258(11)
C6 0.0502(12) 0.0787(16) 0.0571(13) -0.0068(11) 0.0069(11) 0.0215(11)
C7 0.0470(11) 0.0508(11) 0.0602(13) 0.0031(10) 0.0098(10) 0.0078(8)
C8 0.098(2) 0.093(2) 0.101(2) -0.0306(18) -0.0203(19) 0.0571(18)
C9 0.0336(9) 0.0377(9) 0.0390(10) -0.0031(7) 0.0014(7) -0.0029(7)
C10 0.0443(11) 0.0460(10) 0.0613(13) 0.0021(9) -0.0103(10) -0.0061(8)
C11 0.0431(11) 0.0706(14) 0.0577(13) -0.0044(11) -0.0075(10) -0.0112(10)
C12 0.0525(12) 0.0540(12) 0.0531(12) -0.0126(10) 0.0099(10) -0.0182(9)
C13 0.0571(12) 0.0379(9) 0.0666(13) -0.0046(9) 0.0030(10) -0.0086(9)
C14 0.0414(10) 0.0381(9) 0.0522(12) -0.0024(8) 0.0009(8) -0.0021(7)
C15 0.0715(16) 0.0749(16) 0.0830(19) -0.0180(14) 0.0012(14) -0.0345(13)
C16 0.0350(9) 0.0333(8) 0.0397(10) -0.0003(7) -0.0010(8) -0.0030(7)
C17 0.0454(11) 0.0577(11) 0.0448(12) -0.0031(9) 0.0029(9) 0.0011(9)
C18 0.0568(13) 0.0767(15) 0.0380(12) 0.0077(10) -0.0050(11) 0.0008(11)
C19 0.0432(10) 0.0553(11) 0.0472(13) 0.0108(9) -0.0064(9) -0.0015(9)
C20 0.0445(11) 0.0692(14) 0.0536(14) 0.0226(11) -0.0061(11) 0.0028(10)
C21 0.0342(9) 0.0360(8) 0.0442(11) 0.0019(7) -0.0026(8) 0.0000(7)
C22 0.0476(12) 0.0626(12) 0.0392(12) -0.0021(9) -0.0037(9) -0.0059(9)
C23 0.0560(14) 0.0790(15) 0.0393(13) 0.0072(10) 0.0013(10) -0.0005(11)
C24 0.0426(10) 0.0583(11) 0.0465(13) 0.0139(10) 0.0046(10) 0.0008(9)
C25 0.0499(13) 0.0785(16) 0.0661(17) 0.0266(13) 0.0096(13) -0.0046(11)
C26 0.59(3) 0.135(7) 0.140(9) 0.000 0.000 0.017(11)
C27 0.187(8) 0.093(4) 0.194(9) 0.000 0.000 0.045(4)
N1 0.0334(7) 0.0430(8) 0.0424(10) 0.0044(6) -0.0012(7) 0.0000(6)
N2 0.0365(8) 0.0440(8) 0.0407(9) 0.0045(6) -0.0013(7) -0.0037(6)
N3 0.165(6) 0.169(6) 0.201(7) 0.000 0.000 0.058(5)
O1 0.0456(9) 0.0786(10) 0.0750(13) 0.0248(9) 0.0014(9) 0.0115(7)
O2 0.0536(10) 0.0919(12) 0.0731(12) 0.0203(10) -0.0042(9) -0.0241(9)

loop_
_atom_type_symbol
_atom_type_description
_atom_type_scat_dispersion_real
_atom_type_scat_dispersion_imag
_atom_type_scat_source
C C 0.0033 0.0016 'International Tables Vol C Tables 4.2.6.8 and 6.1.1.4'
H H 0.0000 0.0000 'International Tables Vol C Tables 4.2.6.8 and 6.1.1.4'
N N 0.0061 0.0033 'International Tables Vol C Tables 4.2.6.8 and 6.1.1.4'
O O 0.0106 0.0060 'International Tables Vol C Tables 4.2.6.8 and 6.1.1.4'

loop_
_geom_angle_atom_site_label_1
_geom_angle_atom_site_label_2
_geom_angle_atom_site_label_3
_geom_angle
C21 C1 C16 109.43(11)
C21 C1 C9 109.36(16)
C16 C1 C9 109.98(14)
C21 C1 C2 111.54(15)
C16 C1 C2 108.05(16)
C9 C1 C2 108.46(12)
C7 C2 C3 117.68(18)
C7 C2 C1 119.81(16)
C3 C2 C1 122.48(18)
C2 C3 C4 120.2(2)
C5 C4 C3 122.4(2)
C4 C5 C6 117.39(19)
C4 C5 C8 122.7(3)
C6 C5 C8 119.9(3)
C5 C6 C7 121.3(2)
C2 C7 C6 121.1(2)
C14 C9 C10 117.48(17)
C14 C9 C1 123.21(17)
C10 C9 C1 119.30(17)
C11 C10 C9 120.6(2)
C10 C11 C12 121.9(2)
C13 C12 C11 116.83(18)
C13 C12 C15 122.2(2)
C11 C12 C15 121.0(2)
C14 C13 C12 121.9(2)
C13 C14 C9 121.3(2)
N1 C16 C17 107.51(17)
N1 C16 C1 122.03(17)
C17 C16 C1 130.37(17)
C16 C17 C18 107.85(19)
C19 C18 C17 107.8(2)
N1 C19 C18 106.84(18)
N1 C19 C20 122.6(2)
C18 C19 C20 130.5(2)
O1 C20 C19 126.0(2)
N2 C21 C22 107.66(17)
N2 C21 C1 122.16(18)
C22 C21 C1 130.16(17)
C23 C22 C21 107.91(19)
C22 C23 C24 107.9(2)
N2 C24 C23 106.88(18)
N2 C24 C25 122.1(2)
C23 C24 C25 130.9(2)
O2 C25 C24 125.8(2)
N3 C27 C26 180.000(3)
C16 N1 C19 109.96(17)
C21 N2 C24 109.64(18)

loop_
_geom_bond_atom_site_label_1
_geom_bond_atom_site_label_2
_geom_bond_distance
C1 C21 1.521(3)
C1 C16 1.532(3)
C1 C9 1.542(2)
C1 C2 1.547(2)
C2 C7 1.382(3)
C2 C3 1.384(3)
C3 C4 1.389(3)
C4 C5 1.360(4)
C5 C6 1.378(4)
C5 C8 1.522(3)
C6 C7 1.387(3)
C9 C14 1.377(3)
C9 C10 1.395(3)
C10 C11 1.380(3)
C11 C12 1.384(3)
C12 C13 1.378(3)
C12 C15 1.509(3)
C13 C14 1.377(3)
C16 N1 1.350(2)
C16 C17 1.378(3)
C17 C18 1.389(3)
C18 C19 1.376(3)
C19 N1 1.376(3)
C19 C20 1.425(3)
C20 O1 1.210(3)
C21 N2 1.352(2)
C21 C22 1.387(3)
C22 C23 1.383(3)
C23 C24 1.385(3)
C24 N2 1.383(3)
C24 C25 1.427(3)
C25 O2 1.208(3)
C26 C27 1.498(12)
C27 N3 1.103(11)

loop_
_geom_torsion_atom_site_label_1
_geom_torsion_atom_site_label_2
_geom_torsion_atom_site_label_3
_geom_torsion_atom_site_label_4
_geom_torsion
C21 C1 C2 C7 162.66(18)
C16 C1 C2 C7 -77.0(2)
C9 C1 C2 C7 42.2(3)
C21 C1 C2 C3 -15.2(2)
C16 C1 C2 C3 105.1(2)
C9 C1 C2 C3 -135.73(18)
C7 C2 C3 C4 0.0(3)
C1 C2 C3 C4 177.96(18)
C2 C3 C4 C5 -0.6(3)
C3 C4 C5 C6 1.1(4)
C3 C4 C5 C8 -177.0(2)
C4 C5 C6 C7 -1.1(4)
C8 C5 C6 C7 177.1(2)
C3 C2 C7 C6 0.0(3)
C1 C2 C7 C6 -178.0(2)
C5 C6 C7 C2 0.5(4)
C21 C1 C9 C14 105.9(2)
C16 C1 C9 C14 -14.3(2)
C2 C1 C9 C14 -132.24(18)
C21 C1 C9 C10 -75.1(2)
C16 C1 C9 C10 164.72(17)
C2 C1 C9 C10 46.8(3)
C14 C9 C10 C11 1.1(3)
C1 C9 C10 C11 -178.0(2)
C9 C10 C11 C12 0.5(4)
C10 C11 C12 C13 -1.5(3)
C10 C11 C12 C15 177.2(2)
C11 C12 C13 C14 1.0(3)
C15 C12 C13 C14 -177.6(2)
C12 C13 C14 C9 0.5(3)
C10 C9 C14 C13 -1.6(3)
C1 C9 C14 C13 177.45(19)
C21 C1 C16 N1 -37.2(2)
C9 C1 C16 N1 82.92(19)
C2 C1 C16 N1 -158.86(15)
C21 C1 C16 C17 146.72(19)
C9 C1 C16 C17 -93.1(2)
C2 C1 C16 C17 25.1(2)
N1 C16 C17 C18 -1.0(2)
C1 C16 C17 C18 175.44(17)
C16 C17 C18 C19 0.9(2)
C17 C18 C19 N1 -0.4(2)
C17 C18 C19 C20 175.5(2)
N1 C19 C20 O1 2.9(4)
C18 C19 C20 O1 -172.5(3)
C16 C1 C21 N2 -39.2(2)
C9 C1 C21 N2 -159.74(15)
C2 C1 C21 N2 80.3(2)
C16 C1 C21 C22 142.91(19)
C9 C1 C21 C22 22.4(3)
C2 C1 C21 C22 -97.6(2)
N2 C21 C22 C23 -0.7(2)
C1 C21 C22 C23 177.37(18)
C21 C22 C23 C24 0.8(3)
C22 C23 C24 N2 -0.5(2)
C22 C23 C24 C25 175.7(2)
N2 C24 C25 O2 2.7(4)
C23 C24 C25 O2 -173.0(3)
C17 C16 N1 C19 0.8(2)
C1 C16 N1 C19 -176.04(15)
C18 C19 N1 C16 -0.2(2)
C20 C19 N1 C16 -176.59(18)
C22 C21 N2 C24 0.4(2)
C1 C21 N2 C24 -177.85(16)
C23 C24 N2 C21 0.0(2)
C25 C24 N2 C21 -176.56(19)
